data_4127459
loop_
_publ_author_name
'Nie, Wei'
'Gong, Jing'
'Chen, Zhihao'
'Liu, Jiazhen'
'Tian, Di'
'Song, Hao'
'Liu, Xiao-Yu'
'Qin, Yong'

_publ_section_title
;
 Enantioselective Total Synthesis of (-)-Arcutinine.
;
_journal_issue 24
_journal_name_full 'Journal of the American Chemical Society'
_journal_page_first 9712
_journal_page_last 9718
_journal_paper_doi 10.1021/jacs.9b04847
_journal_volume 141
_journal_year 2019
_chemical_formula_moiety 'C28 H35 N O6 S'
_chemical_formula_sum 'C28 H35 N O6 S'
_chemical_formula_weight 513.63
_space_group_crystal_system monoclinic
_space_group_IT_number 14
_space_group_name_Hall '-P 2ybc'
_space_group_name_H-M_alt 'P 1 21/c 1'
_symmetry_space_group_name_Hall '-P 2ybc'
_symmetry_space_group_name_H-M 'P 1 21/c 1'
_atom_sites_solution_hydrogens geom
_atom_sites_solution_primary iterative
_audit_creation_date 2018-07-18
_audit_creation_method
;
Olex2 1.2
(compiled 2018.05.29 svn.r3508 for OlexSys, GUI svn.r5506)
;
_cell_angle_alpha 90
_cell_angle_beta 90.793(4)
_cell_angle_gamma 90
_cell_formula_units_Z 4
_cell_length_a 8.0004(4)
_cell_length_b 19.6229(8)
_cell_length_c 16.3447(7)
_cell_measurement_reflns_used 4623
_cell_measurement_temperature 293(2)
_cell_measurement_theta_max 28.4560
_cell_measurement_theta_min 3.3370
_cell_volume 2565.7(2)
_computing_cell_refinement
;
CrysAlisPro, Agilent Technologies,
Version 1.171.37.35 (release 13-08-2014 CrysAlis171 .NET)
(compiled Aug 13 2014,18:06:01)
;
_computing_data_collection
;
CrysAlisPro, Agilent Technologies,
Version 1.171.37.35 (release 13-08-2014 CrysAlis171 .NET)
(compiled Aug 13 2014,18:06:01)
;
_computing_data_reduction
;
CrysAlisPro, Agilent Technologies,
Version 1.171.37.35 (release 13-08-2014 CrysAlis171 .NET)
(compiled Aug 13 2014,18:06:01)
;
_computing_molecular_graphics 'Olex2 (Dolomanov et al., 2009)'
_computing_publication_material 'Olex2 (Dolomanov et al., 2009)'
_computing_structure_refinement 'ShelXL (Sheldrick, 2015)'
_computing_structure_solution
;
Superflip (Palatinus & Chapuis, 2007;Palatinus & van der Lee, 2008;
Palatinus et al., 2012)
;
_diffrn_ambient_temperature 293.15
_diffrn_detector 'CCD plate'
_diffrn_detector_area_resol_mean 16.0874
_diffrn_detector_type Eos
_diffrn_measured_fraction_theta_full 0.998
_diffrn_measured_fraction_theta_max 0.998
_diffrn_measurement_details
;
#__ type_ start__ end____ width___ exp.time_
  1 omega  -17.00   18.00   1.0000   11.5000
omega____ theta____ kappa____ phi______ frames
    -       16.8419  -57.0000  -30.0000 35

#__ type_ start__ end____ width___ exp.time_
  2 omega  -25.00   24.00   1.0000   11.5000
omega____ theta____ kappa____ phi______ frames
    -      -14.9669  -99.0000    0.0000 49

#__ type_ start__ end____ width___ exp.time_
  3 omega  -25.00    8.00   1.0000   11.5000
omega____ theta____ kappa____ phi______ frames
    -      -14.9669  -99.0000  -90.0000 33

#__ type_ start__ end____ width___ exp.time_
  4 omega  -23.00    4.00   1.0000   11.5000
omega____ theta____ kappa____ phi______ frames
    -      -14.9669  -99.0000 -180.0000 27

#__ type_ start__ end____ width___ exp.time_
  5 omega  -65.00  -35.00   1.0000   11.5000
omega____ theta____ kappa____ phi______ frames
    -      -14.9669 -178.0000 -150.0000 30

#__ type_ start__ end____ width___ exp.time_
  6 omega  -55.00   40.00   1.0000   11.5000
omega____ theta____ kappa____ phi______ frames
    -       16.8419  -19.0000    0.0000 95

#__ type_ start__ end____ width___ exp.time_
  7 omega   -1.00   84.00   1.0000   11.5000
omega____ theta____ kappa____ phi______ frames
    -       16.8419   38.0000 -180.0000 85
;
_diffrn_measurement_device 'four-circle diffractometer'
_diffrn_measurement_device_type 'Xcalibur, Eos'
_diffrn_measurement_method '\w scans'
_diffrn_orient_matrix_UB_11 -0.0635643000
_diffrn_orient_matrix_UB_12 0.0124801000
_diffrn_orient_matrix_UB_13 0.0258742000
_diffrn_orient_matrix_UB_21 -0.0614727000
_diffrn_orient_matrix_UB_22 -0.0093781000
_diffrn_orient_matrix_UB_23 -0.0296003000
_diffrn_orient_matrix_UB_31 -0.0066530000
_diffrn_orient_matrix_UB_32 -0.0325854000
_diffrn_orient_matrix_UB_33 0.0184113000
_diffrn_radiation_monochromator graphite
_diffrn_radiation_probe x-ray
_diffrn_radiation_type MoK\a
_diffrn_radiation_wavelength 0.71073
_diffrn_reflns_av_R_equivalents 0.0440
_diffrn_reflns_av_unetI/netI 0.0539
_diffrn_reflns_Laue_measured_fraction_full 0.998
_diffrn_reflns_Laue_measured_fraction_max 0.998
_diffrn_reflns_limit_h_max 8
_diffrn_reflns_limit_h_min -9
_diffrn_reflns_limit_k_max 24
_diffrn_reflns_limit_k_min -19
_diffrn_reflns_limit_l_max 20
_diffrn_reflns_limit_l_min -20
_diffrn_reflns_number 17929
_diffrn_reflns_point_group_measured_fraction_full 0.998
_diffrn_reflns_point_group_measured_fraction_max 0.998
_diffrn_reflns_theta_full 25.242
_diffrn_reflns_theta_max 26.373
_diffrn_reflns_theta_min 3.005
_diffrn_source 'Enhance (Mo) X-ray Source'
_exptl_absorpt_coefficient_mu 0.170
_exptl_absorpt_correction_T_max 1.00000
_exptl_absorpt_correction_T_min 0.59233
_exptl_absorpt_correction_type multi-scan
_exptl_absorpt_process_details
;
CrysAlisPro, Agilent Technologies,
Version 1.171.37.35 (release 13-08-2014 CrysAlis171 .NET)
(compiled Aug 13 2014,18:06:01)
Empirical absorption correction using spherical harmonics,
 implemented in SCALE3 ABSPACK scaling algorithm.
;
_exptl_crystal_density_diffrn 1.330
_exptl_crystal_density_method 'not measured'
_exptl_crystal_description
;
;
_exptl_crystal_F_000 1096
_exptl_crystal_size_max 0.35
_exptl_crystal_size_mid 0.3
_exptl_crystal_size_min 0.25
_refine_diff_density_max 0.409
_refine_diff_density_min -0.346
_refine_diff_density_rms 0.057
_refine_ls_extinction_method none
_refine_ls_goodness_of_fit_ref 1.045
_refine_ls_hydrogen_treatment constr
_refine_ls_matrix_type full
_refine_ls_number_parameters 329
_refine_ls_number_reflns 5236
_refine_ls_number_restraints 0
_refine_ls_restrained_S_all 1.045
_refine_ls_R_factor_all 0.1113
_refine_ls_R_factor_gt 0.0739
_refine_ls_shift/su_max 0.001
_refine_ls_shift/su_mean 0.000
_refine_ls_structure_factor_coef Fsqd
_refine_ls_weighting_details 'w=1/[\s^2^(Fo^2^)+(0.0471P)^2^+4.1515P] where P=(Fo^2^+2Fc^2^)/3'
_refine_ls_weighting_scheme calc
_refine_ls_wR_factor_gt 0.1542
_refine_ls_wR_factor_ref 0.1735
_reflns_Friedel_coverage 0.000
_reflns_number_gt 3513
_reflns_number_total 5236
_reflns_threshold_expression 'I > 2\s(I)'
_cod_data_source_file ja9b04847_si_004.cif
_cod_data_source_block 180718_s1_nw
_cod_original_cell_volume 2565.74(19)
_cod_database_code 4127459
_shelx_shelxl_version_number 2014/7
_chemical_oxdiff_formula c12h12n2o3s1
_shelx_space_group_comment
;
The symmetry employed for this shelxl refinement is uniquely defined
by the following loop, which should always be used as a source of
symmetry information in preference to the above space-group names.
They are only intended as comments.
;
_shelx_estimated_absorpt_t_max 0.959
_shelx_estimated_absorpt_t_min 0.943
_reflns_odcompleteness_completeness 99.78
_reflns_odcompleteness_iscentric 1
_reflns_odcompleteness_theta 26.32
_olex2_refinement_description
;
1. Fixed Uiso
 At 1.2 times of:
  All C(H) groups, All C(H,H) groups
 At 1.5 times of:
  All C(H,H,H) groups
2.a Ternary CH refined with riding coordinates:
 C8(H8), C9(H9), C11(H11)
2.b Secondary CH2 refined with riding coordinates:
 C3(H3A,H3B), C4(H4A,H4B), C5(H5A,H5B), C7(H7A,H7B), C10(H10A,H10B), C15(H15A,
 H15B), C16(H16A,H16B)
2.c Aromatic/amide H refined with riding coordinates:
 C18(H18), C19(H19), C23(H23), C24(H24), C26(H26), C27(H27)
2.d Idealised Me refined as rotating group:
 C17(H17A,H17B,H17C), C20(H20A,H20B,H20C), C21(H21A,H21B,H21C), C28(H28A,H28B,
 H28C)
;
_olex2_submission_special_instructions 'No special instructions were received'

loop_
_space_group_symop_operation_xyz
'x, y, z'
'-x, y+1/2, -z+1/2'
'-x, -y, -z'
'x, -y-1/2, z-1/2'

loop_
_atom_site_label
_atom_site_type_symbol
_atom_site_fract_x
_atom_site_fract_y
_atom_site_fract_z
_atom_site_U_iso_or_equiv
_atom_site_adp_type
_atom_site_occupancy
_atom_site_site_symmetry_order
_atom_site_calc_flag
_atom_site_refinement_flags_posn
S1 S 0.85702(11) 0.82812(4) 0.52670(6) 0.0384(2) Uani 1 1 d .
O1 O 0.5400(3) 0.67202(15) 0.41959(16) 0.0563(7) Uani 1 1 d .
O2 O 0.2763(3) 0.70675(15) 0.69034(16) 0.0559(7) Uani 1 1 d .
O3 O 0.3428(3) 0.63652(15) 0.80144(15) 0.0550(7) Uani 1 1 d .
O4 O 0.3255(3) 0.57175(14) 0.63667(17) 0.0543(7) Uani 1 1 d .
O5 O 0.9420(3) 0.82519(13) 0.60372(16) 0.0480(6) Uani 1 1 d .
O6 O 0.9355(3) 0.86516(13) 0.46206(16) 0.0500(7) Uani 1 1 d .
N1 N 0.8187(4) 0.75220(14) 0.49099(17) 0.0390(7) Uani 1 1 d .
C1 C 0.8036(4) 0.63457(17) 0.4805(2) 0.0362(8) Uani 1 1 d .
C2 C 0.6621(5) 0.63645(19) 0.4147(2) 0.0437(9) Uani 1 1 d .
C3 C 0.6904(6) 0.5928(2) 0.3403(3) 0.0630(12) Uani 1 1 d .
H3A H 0.5980 0.5987 0.3019 0.076 Uiso 1 1 calc R
H3B H 0.6944 0.5453 0.3563 0.076 Uiso 1 1 calc R
C4 C 0.8532(6) 0.6122(2) 0.2991(3) 0.0669(13) Uani 1 1 d .
H4A H 0.8767 0.5795 0.2563 0.080 Uiso 1 1 calc R
H4B H 0.8410 0.6567 0.2739 0.080 Uiso 1 1 calc R
C5 C 0.9968(5) 0.6138(2) 0.3589(2) 0.0532(10) Uani 1 1 d .
H5A H 1.0936 0.6322 0.3315 0.064 Uiso 1 1 calc R
H5B H 1.0233 0.5673 0.3747 0.064 Uiso 1 1 calc R
C6 C 0.9671(5) 0.65555(19) 0.4367(2) 0.0430(9) Uani 1 1 d .
C7 C 0.9260(5) 0.73047(19) 0.4204(2) 0.0471(9) Uani 1 1 d .
H7A H 1.0274 0.7575 0.4186 0.057 Uiso 1 1 calc R
H7B H 0.8657 0.7356 0.3689 0.057 Uiso 1 1 calc R
C8 C 0.7876(4) 0.69125(16) 0.5445(2) 0.0358(8) Uani 1 1 d .
H8 H 0.8826 0.6871 0.5826 0.043 Uiso 1 1 calc R
C9 C 0.6267(4) 0.68783(16) 0.5949(2) 0.0370(8) Uani 1 1 d .
H9 H 0.5308 0.6976 0.5589 0.044 Uiso 1 1 calc R
C10 C 0.6230(5) 0.73709(19) 0.6690(2) 0.0484(10) Uani 1 1 d .
H10A H 0.7342 0.7554 0.6787 0.058 Uiso 1 1 calc R
H10B H 0.5487 0.7749 0.6566 0.058 Uiso 1 1 calc R
C11 C 0.5632(5) 0.70048(19) 0.7466(2) 0.0427(9) Uani 1 1 d .
H11 H 0.5517 0.7325 0.7922 0.051 Uiso 1 1 calc R
C12 C 0.3975(4) 0.66480(19) 0.7270(2) 0.0413(8) Uani 1 1 d .
C13 C 0.4311(5) 0.61059(18) 0.6614(2) 0.0391(8) Uani 1 1 d .
C14 C 0.6094(4) 0.61203(17) 0.6294(2) 0.0381(8) Uani 1 1 d .
C15 C 0.6370(5) 0.55634(18) 0.5662(2) 0.0454(9) Uani 1 1 d .
H15A H 0.6349 0.5123 0.5930 0.055 Uiso 1 1 calc R
H15B H 0.5463 0.5574 0.5262 0.055 Uiso 1 1 calc R
C16 C 0.8025(5) 0.56465(18) 0.5224(2) 0.0468(9) Uani 1 1 d .
H16A H 0.8152 0.5289 0.4820 0.056 Uiso 1 1 calc R
H16B H 0.8946 0.5615 0.5614 0.056 Uiso 1 1 calc R
C17 C 1.1234(5) 0.6500(3) 0.4903(3) 0.0654(12) Uani 1 1 d .
H17A H 1.1113 0.6782 0.5379 0.098 Uiso 1 1 calc GR
H17B H 1.2187 0.6648 0.4600 0.098 Uiso 1 1 calc GR
H17C H 1.1390 0.6035 0.5069 0.098 Uiso 1 1 calc GR
C18 C 0.6887(5) 0.6459(2) 0.7665(2) 0.0477(9) Uani 1 1 d .
H18 H 0.7424 0.6424 0.8172 0.057 Uiso 1 1 calc R
C19 C 0.7161(5) 0.6031(2) 0.7054(2) 0.0454(9) Uani 1 1 d .
H19 H 0.7972 0.5693 0.7092 0.054 Uiso 1 1 calc R
C20 C 0.2280(7) 0.7649(3) 0.7380(3) 0.0811(16) Uani 1 1 d .
H20A H 0.1279 0.7845 0.7149 0.122 Uiso 1 1 calc GR
H20B H 0.3160 0.7982 0.7375 0.122 Uiso 1 1 calc GR
H20C H 0.2080 0.7510 0.7933 0.122 Uiso 1 1 calc GR
C21 C 0.1869(6) 0.6001(3) 0.7991(3) 0.0749(14) Uani 1 1 d .
H21A H 0.1085 0.6240 0.7646 0.112 Uiso 1 1 calc GR
H21B H 0.1435 0.5969 0.8534 0.112 Uiso 1 1 calc GR
H21C H 0.2048 0.5552 0.7777 0.112 Uiso 1 1 calc GR
C22 C 0.6602(4) 0.86582(17) 0.5434(2) 0.0368(8) Uani 1 1 d .
C23 C 0.5164(5) 0.84502(19) 0.5039(2) 0.0459(9) Uani 1 1 d .
H23 H 0.5183 0.8091 0.4669 0.055 Uiso 1 1 calc R
C24 C 0.3681(5) 0.8787(2) 0.5205(3) 0.0524(10) Uani 1 1 d .
H24 H 0.2696 0.8638 0.4954 0.063 Uiso 1 1 calc R
C25 C 0.3627(5) 0.93362(19) 0.5730(3) 0.0503(10) Uani 1 1 d .
C26 C 0.5095(5) 0.9549(2) 0.6098(3) 0.0576(11) Uani 1 1 d .
H26 H 0.5087 0.9922 0.6449 0.069 Uiso 1 1 calc R
C27 C 0.6587(5) 0.92135(19) 0.5949(2) 0.0509(10) Uani 1 1 d .
H27 H 0.7574 0.9363 0.6197 0.061 Uiso 1 1 calc R
C28 C 0.1999(5) 0.9699(2) 0.5909(3) 0.0740(14) Uani 1 1 d .
H28A H 0.1453 0.9475 0.6355 0.111 Uiso 1 1 calc GR
H28B H 0.1286 0.9686 0.5432 0.111 Uiso 1 1 calc GR
H28C H 0.2226 1.0164 0.6054 0.111 Uiso 1 1 calc GR

loop_
_atom_site_aniso_label
_atom_site_aniso_U_11
_atom_site_aniso_U_22
_atom_site_aniso_U_33
_atom_site_aniso_U_23
_atom_site_aniso_U_13
_atom_site_aniso_U_12
S1 0.0335(5) 0.0396(5) 0.0421(5) 0.0002(4) 0.0019(4) -0.0014(4)
O1 0.0418(16) 0.0753(19) 0.0517(16) -0.0033(15) -0.0042(13) 0.0094(14)
O2 0.0524(17) 0.0689(18) 0.0462(15) -0.0042(14) -0.0026(13) 0.0185(14)
O3 0.0511(17) 0.079(2) 0.0355(14) 0.0042(13) 0.0089(12) -0.0114(14)
O4 0.0494(16) 0.0577(17) 0.0559(17) -0.0062(14) 0.0038(13) -0.0143(13)
O5 0.0405(14) 0.0542(16) 0.0491(15) -0.0020(12) -0.0086(12) 0.0008(12)
O6 0.0479(16) 0.0458(15) 0.0567(16) 0.0044(12) 0.0155(13) -0.0044(12)
N1 0.0394(17) 0.0386(16) 0.0393(16) 0.0045(13) 0.0108(13) -0.0011(13)
C1 0.0390(19) 0.0390(19) 0.0308(17) 0.0001(15) 0.0057(14) 0.0055(15)
C2 0.048(2) 0.043(2) 0.040(2) 0.0004(16) 0.0035(17) -0.0028(17)
C3 0.077(3) 0.064(3) 0.048(2) -0.014(2) -0.004(2) -0.001(2)
C4 0.097(4) 0.064(3) 0.040(2) -0.006(2) 0.017(2) 0.008(3)
C5 0.062(3) 0.054(2) 0.045(2) 0.0024(19) 0.019(2) 0.010(2)
C6 0.043(2) 0.048(2) 0.0384(19) -0.0004(17) 0.0115(16) 0.0041(16)
C7 0.051(2) 0.050(2) 0.041(2) -0.0013(17) 0.0164(17) -0.0017(18)
C8 0.0342(18) 0.0370(18) 0.0364(18) 0.0011(15) 0.0018(15) -0.0001(14)
C9 0.040(2) 0.0374(18) 0.0341(18) 0.0011(15) 0.0066(15) -0.0018(15)
C10 0.060(3) 0.044(2) 0.041(2) -0.0052(17) 0.0181(18) -0.0040(18)
C11 0.047(2) 0.051(2) 0.0304(17) -0.0073(16) 0.0065(16) -0.0064(17)
C12 0.042(2) 0.051(2) 0.0320(18) 0.0029(16) 0.0054(15) 0.0038(16)
C13 0.043(2) 0.042(2) 0.0322(18) 0.0063(15) -0.0003(16) -0.0015(16)
C14 0.040(2) 0.0381(19) 0.0360(18) -0.0010(15) 0.0059(15) -0.0030(15)
C15 0.059(2) 0.0342(19) 0.043(2) 0.0008(16) 0.0113(18) -0.0023(17)
C16 0.061(3) 0.039(2) 0.040(2) 0.0004(16) 0.0145(18) 0.0082(18)
C17 0.037(2) 0.093(3) 0.067(3) 0.004(3) 0.006(2) 0.010(2)
C18 0.041(2) 0.066(3) 0.036(2) 0.0023(19) 0.0003(16) -0.0031(18)
C19 0.040(2) 0.052(2) 0.044(2) 0.0051(18) 0.0029(17) 0.0025(17)
C20 0.086(4) 0.083(3) 0.075(3) -0.011(3) 0.009(3) 0.041(3)
C21 0.059(3) 0.103(4) 0.064(3) 0.002(3) 0.020(2) -0.024(3)
C22 0.0351(19) 0.0398(19) 0.0354(18) 0.0033(15) 0.0002(15) 0.0016(15)
C23 0.047(2) 0.049(2) 0.042(2) -0.0089(17) -0.0019(17) 0.0012(17)
C24 0.036(2) 0.054(2) 0.068(3) -0.005(2) -0.0094(19) 0.0003(18)
C25 0.044(2) 0.043(2) 0.065(3) 0.0021(19) 0.0045(19) 0.0056(17)
C26 0.054(3) 0.051(2) 0.068(3) -0.019(2) -0.001(2) 0.005(2)
C27 0.044(2) 0.053(2) 0.055(2) -0.0147(19) -0.0070(18) -0.0001(18)
C28 0.049(3) 0.061(3) 0.112(4) -0.007(3) 0.009(3) 0.011(2)

loop_
_atom_type_symbol
_atom_type_description
_atom_type_scat_dispersion_real
_atom_type_scat_dispersion_imag
_atom_type_scat_source
C C 0.0033 0.0016 'International Tables Vol C Tables 4.2.6.8 and 6.1.1.4'
H H 0.0000 0.0000 'International Tables Vol C Tables 4.2.6.8 and 6.1.1.4'
N N 0.0061 0.0033 'International Tables Vol C Tables 4.2.6.8 and 6.1.1.4'
O O 0.0106 0.0060 'International Tables Vol C Tables 4.2.6.8 and 6.1.1.4'
S S 0.1246 0.1234 'International Tables Vol C Tables 4.2.6.8 and 6.1.1.4'

loop_
_geom_angle_atom_site_label_1
_geom_angle_atom_site_label_2
_geom_angle_atom_site_label_3
_geom_angle
O5 S1 O6 117.61(16)
O5 S1 N1 111.43(15)
O5 S1 C22 107.26(16)
O6 S1 N1 106.38(15)
O6 S1 C22 107.57(16)
N1 S1 C22 105.96(16)
C12 O2 C20 115.1(3)
C12 O3 C21 116.8(3)
C7 N1 S1 115.2(2)
C8 N1 S1 123.4(2)
C8 N1 C7 108.7(3)
C2 C1 C6 106.6(3)
C8 C1 C2 112.9(3)
C8 C1 C6 101.6(3)
C8 C1 C16 110.0(3)
C16 C1 C2 108.8(3)
C16 C1 C6 116.9(3)
O1 C2 C1 123.5(3)
O1 C2 C3 121.0(4)
C3 C2 C1 115.4(3)
C2 C3 H3A 109.5
C2 C3 H3B 109.5
C2 C3 C4 110.8(4)
H3A C3 H3B 108.1
C4 C3 H3A 109.5
C4 C3 H3B 109.5
C3 C4 H4A 109.3
C3 C4 H4B 109.3
H4A C4 H4B 107.9
C5 C4 C3 111.7(3)
C5 C4 H4A 109.3
C5 C4 H4B 109.3
C4 C5 H5A 108.5
C4 C5 H5B 108.5
C4 C5 C6 115.2(3)
H5A C5 H5B 107.5
C6 C5 H5A 108.5
C6 C5 H5B 108.5
C5 C6 C1 112.4(3)
C7 C6 C1 98.9(3)
C7 C6 C5 113.9(3)
C17 C6 C1 114.0(3)
C17 C6 C5 107.7(3)
C17 C6 C7 110.0(3)
N1 C7 C6 105.2(3)
N1 C7 H7A 110.7
N1 C7 H7B 110.7
C6 C7 H7A 110.7
C6 C7 H7B 110.7
H7A C7 H7B 108.8
N1 C8 C1 99.4(3)
N1 C8 H8 107.6
N1 C8 C9 119.5(3)
C1 C8 H8 107.6
C1 C8 C9 114.3(3)
C9 C8 H8 107.6
C8 C9 H9 108.9
C8 C9 C10 114.6(3)
C8 C9 C14 107.9(3)
C10 C9 H9 108.9
C10 C9 C14 107.6(3)
C14 C9 H9 108.9
C9 C10 H10A 109.4
C9 C10 H10B 109.4
H10A C10 H10B 108.0
C11 C10 C9 111.2(3)
C11 C10 H10A 109.4
C11 C10 H10B 109.4
C10 C11 H11 111.2
C12 C11 C10 108.7(3)
C12 C11 H11 111.2
C18 C11 C10 107.3(3)
C18 C11 H11 111.2
C18 C11 C12 107.1(3)
O2 C12 O3 112.3(3)
O2 C12 C11 114.4(3)
O2 C12 C13 103.6(3)
O3 C12 C11 106.2(3)
O3 C12 C13 112.9(3)
C11 C12 C13 107.6(3)
O4 C13 C12 122.9(3)
O4 C13 C14 123.5(3)
C14 C13 C12 113.6(3)
C13 C14 C9 102.9(3)
C15 C14 C9 114.5(3)
C15 C14 C13 111.4(3)
C19 C14 C9 110.3(3)
C19 C14 C13 103.7(3)
C19 C14 C15 113.0(3)
C14 C15 H15A 109.2
C14 C15 H15B 109.2
H15A C15 H15B 107.9
C16 C15 C14 112.2(3)
C16 C15 H15A 109.2
C16 C15 H15B 109.2
C1 C16 H16A 110.0
C1 C16 H16B 110.0
C15 C16 C1 108.4(3)
C15 C16 H16A 110.0
C15 C16 H16B 110.0
H16A C16 H16B 108.4
C6 C17 H17A 109.5
C6 C17 H17B 109.5
C6 C17 H17C 109.5
H17A C17 H17B 109.5
H17A C17 H17C 109.5
H17B C17 H17C 109.5
C11 C18 H18 123.1
C19 C18 C11 113.9(3)
C19 C18 H18 123.1
C14 C19 H19 121.6
C18 C19 C14 116.7(3)
C18 C19 H19 121.6
O2 C20 H20A 109.5
O2 C20 H20B 109.5
O2 C20 H20C 109.5
H20A C20 H20B 109.5
H20A C20 H20C 109.5
H20B C20 H20C 109.5
O3 C21 H21A 109.5
O3 C21 H21B 109.5
O3 C21 H21C 109.5
H21A C21 H21B 109.5
H21A C21 H21C 109.5
H21B C21 H21C 109.5
C23 C22 S1 123.2(3)
C23 C22 C27 120.5(3)
C27 C22 S1 116.2(3)
C22 C23 H23 120.7
C22 C23 C24 118.7(3)
C24 C23 H23 120.7
C23 C24 H24 119.1
C25 C24 C23 121.9(4)
C25 C24 H24 119.1
C24 C25 C28 121.4(4)
C26 C25 C24 118.3(4)
C26 C25 C28 120.2(4)
C25 C26 H26 119.7
C25 C26 C27 120.7(4)
C27 C26 H26 119.7
C22 C27 C26 119.8(4)
C22 C27 H27 120.1
C26 C27 H27 120.1
C25 C28 H28A 109.5
C25 C28 H28B 109.5
C25 C28 H28C 109.5
H28A C28 H28B 109.5
H28A C28 H28C 109.5
H28B C28 H28C 109.5

loop_
_geom_bond_atom_site_label_1
_geom_bond_atom_site_label_2
_geom_bond_distance
S1 O5 1.423(3)
S1 O6 1.434(3)
S1 N1 1.628(3)
S1 C22 1.764(3)
O1 C2 1.204(4)
O2 C12 1.401(4)
O2 C20 1.438(5)
O3 C12 1.412(4)
O3 C21 1.437(5)
O4 C13 1.204(4)
N1 C7 1.509(4)
N1 C8 1.505(4)
C1 C2 1.551(5)
C1 C6 1.555(5)
C1 C8 1.534(5)
C1 C16 1.534(5)
C2 C3 1.506(5)
C3 H3A 0.9700
C3 H3B 0.9700
C3 C4 1.523(6)
C4 H4A 0.9700
C4 H4B 0.9700
C4 C5 1.497(6)
C5 H5A 0.9700
C5 H5B 0.9700
C5 C6 1.535(5)
C6 C7 1.529(5)
C6 C17 1.521(5)
C7 H7A 0.9700
C7 H7B 0.9700
C8 H8 0.9800
C8 C9 1.539(4)
C9 H9 0.9800
C9 C10 1.549(5)
C9 C14 1.597(5)
C10 H10A 0.9700
C10 H10B 0.9700
C10 C11 1.540(5)
C11 H11 0.9800
C11 C12 1.530(5)
C11 C18 1.501(5)
C12 C13 1.538(5)
C13 C14 1.526(5)
C14 C15 1.523(5)
C14 C19 1.507(5)
C15 H15A 0.9700
C15 H15B 0.9700
C15 C16 1.522(5)
C16 H16A 0.9700
C16 H16B 0.9700
C17 H17A 0.9600
C17 H17B 0.9600
C17 H17C 0.9600
C18 H18 0.9300
C18 C19 1.326(5)
C19 H19 0.9300
C20 H20A 0.9600
C20 H20B 0.9600
C20 H20C 0.9600
C21 H21A 0.9600
C21 H21B 0.9600
C21 H21C 0.9600
C22 C23 1.373(5)
C22 C27 1.378(5)
C23 H23 0.9300
C23 C24 1.388(5)
C24 H24 0.9300
C24 C25 1.379(5)
C25 C26 1.377(6)
C25 C28 1.516(5)
C26 H26 0.9300
C26 C27 1.388(5)
C27 H27 0.9300
C28 H28A 0.9600
C28 H28B 0.9600
C28 H28C 0.9600

loop_
_geom_torsion_atom_site_label_1
_geom_torsion_atom_site_label_2
_geom_torsion_atom_site_label_3
_geom_torsion_atom_site_label_4
_geom_torsion
S1 N1 C7 C6 139.8(3)
S1 N1 C8 C1 -166.7(2)
S1 N1 C8 C9 68.3(4)
S1 C22 C23 C24 -179.1(3)
S1 C22 C27 C26 178.5(3)
O1 C2 C3 C4 120.2(4)
O2 C12 C13 O4 -62.5(4)
O2 C12 C13 C14 116.2(3)
O3 C12 C13 O4 59.2(5)
O3 C12 C13 C14 -122.1(3)
O4 C13 C14 C9 120.5(4)
O4 C13 C14 C15 -2.7(5)
O4 C13 C14 C19 -124.5(4)
O5 S1 N1 C7 -106.5(3)
O5 S1 N1 C8 30.9(3)
O5 S1 C22 C23 -141.7(3)
O5 S1 C22 C27 42.5(3)
O6 S1 N1 C7 22.9(3)
O6 S1 N1 C8 160.2(3)
O6 S1 C22 C23 90.9(3)
O6 S1 C22 C27 -84.9(3)
N1 S1 C22 C23 -22.6(3)
N1 S1 C22 C27 161.6(3)
N1 C8 C9 C10 -72.2(4)
N1 C8 C9 C14 167.9(3)
C1 C2 C3 C4 -57.0(5)
C1 C6 C7 N1 32.0(3)
C1 C8 C9 C10 170.3(3)
C1 C8 C9 C14 50.4(4)
C2 C1 C6 C5 -51.6(4)
C2 C1 C6 C7 68.9(3)
C2 C1 C6 C17 -174.4(3)
C2 C1 C8 N1 -66.6(3)
C2 C1 C8 C9 61.9(4)
C2 C1 C16 C15 -63.2(4)
C2 C3 C4 C5 51.0(5)
C3 C4 C5 C6 -50.5(5)
C4 C5 C6 C1 52.4(5)
C4 C5 C6 C7 -59.0(5)
C4 C5 C6 C17 178.8(4)
C5 C6 C7 N1 151.4(3)
C6 C1 C2 O1 -120.7(4)
C6 C1 C2 C3 56.3(4)
C6 C1 C8 N1 47.1(3)
C6 C1 C8 C9 175.6(3)
C6 C1 C16 C15 176.1(3)
C7 N1 C8 C1 -27.0(3)
C7 N1 C8 C9 -152.0(3)
C8 N1 C7 C6 -3.5(4)
C8 C1 C2 O1 -10.1(5)
C8 C1 C2 C3 167.0(3)
C8 C1 C6 C5 -169.9(3)
C8 C1 C6 C7 -49.5(3)
C8 C1 C6 C17 67.2(4)
C8 C1 C16 C15 61.0(4)
C8 C9 C10 C11 -133.4(3)
C8 C9 C14 C13 -168.1(3)
C8 C9 C14 C15 -47.1(4)
C8 C9 C14 C19 81.7(3)
C9 C10 C11 C12 -52.4(4)
C9 C10 C11 C18 63.1(4)
C9 C14 C15 C16 53.4(4)
C9 C14 C19 C18 56.3(4)
C10 C9 C14 C13 67.8(3)
C10 C9 C14 C15 -171.2(3)
C10 C9 C14 C19 -42.4(4)
C10 C11 C12 O2 -51.4(4)
C10 C11 C12 O3 -175.8(3)
C10 C11 C12 C13 63.1(4)
C10 C11 C18 C19 -54.8(4)
C11 C12 C13 O4 176.0(3)
C11 C12 C13 C14 -5.3(4)
C11 C18 C19 C14 -4.8(5)
C12 C11 C18 C19 61.7(4)
C12 C13 C14 C9 -58.2(3)
C12 C13 C14 C15 178.6(3)
C12 C13 C14 C19 56.8(4)
C13 C14 C15 C16 169.7(3)
C13 C14 C19 C18 -53.3(4)
C14 C9 C10 C11 -13.5(4)
C14 C15 C16 C1 -58.7(4)
C15 C14 C19 C18 -174.0(3)
C16 C1 C2 O1 112.4(4)
C16 C1 C2 C3 -70.6(4)
C16 C1 C6 C5 70.3(4)
C16 C1 C6 C7 -169.2(3)
C16 C1 C6 C17 -52.5(4)
C16 C1 C8 N1 171.6(3)
C16 C1 C8 C9 -59.9(4)
C17 C6 C7 N1 -87.6(4)
C18 C11 C12 O2 -167.0(3)
C18 C11 C12 O3 68.6(3)
C18 C11 C12 C13 -52.6(4)
C19 C14 C15 C16 -74.0(4)
C20 O2 C12 O3 61.2(4)
C20 O2 C12 C11 -59.9(4)
C20 O2 C12 C13 -176.7(3)
C21 O3 C12 O2 54.0(5)
C21 O3 C12 C11 179.7(3)
C21 O3 C12 C13 -62.6(4)
C22 S1 N1 C7 137.2(3)
C22 S1 N1 C8 -85.5(3)
C22 C23 C24 C25 2.2(6)
C23 C22 C27 C26 2.6(6)
C23 C24 C25 C26 -0.2(6)
C23 C24 C25 C28 -179.7(4)
C24 C25 C26 C27 -0.7(6)
C25 C26 C27 C22 -0.5(6)
C27 C22 C23 C24 -3.4(6)
C28 C25 C26 C27 178.8(4)
